data_4025829
loop_
_publ_author_name
'Karel Vervisch'
'Matthias D'hooghe'
'Karl W. T\"ornroos'
'Norbert De Kimpe'

_publ_section_title
;
 Synthesis of Stereodefined Piperidines from Aziridines and Their
 Transformation into Conformationally Constrained Amino Acids, Amino
 Alcohols and 2,7-Diazabicyclo[3.3.1]nonanes
;
_journal_name_full 'Journal of Organic Chemistry'
_journal_page_first 7734
_journal_page_last 7744
_journal_paper_doi 10.1021/jo101646u
_journal_volume 75
_journal_year 2010
_chemical_formula_moiety 'C21 H23 Cl N2'
_chemical_formula_sum 'C21 H23 Cl N2'
_chemical_formula_weight 338.86
_chemical_name_systematic
; 
 ? 
;
_space_group_IT_number 14
_symmetry_cell_setting monoclinic
_symmetry_space_group_name_Hall '-P 2ybc'
_symmetry_space_group_name_H-M 'P 1 21/c 1'
_atom_sites_solution_hydrogens geom
_atom_sites_solution_primary direct
_atom_sites_solution_secondary difmap
_audit_creation_method SHELXL-97
_cell_angle_alpha 90.00
_cell_angle_beta 92.3122(3)
_cell_angle_gamma 90.00
_cell_formula_units_Z 4
_cell_length_a 12.3116(3)
_cell_length_b 8.7530(2)
_cell_length_c 17.0047(4)
_cell_measurement_reflns_used 9800
_cell_measurement_temperature 103(2)
_cell_measurement_theta_max 30.59
_cell_measurement_theta_min 2.40
_cell_volume 1830.99(7)
_computing_cell_refinement 'Bruker SAINT v. 7.56A'
_computing_data_collection 'Bruker APEX2'
_computing_data_reduction 'Bruker SAINT v. 7.56A'
_computing_molecular_graphics 'Bruker SHELXTL version 2008/4'
_computing_publication_material 'Bruker SHELXTL version 2008/4'
_computing_structure_refinement 'SHELXL-97 (Sheldrick, 2008)'
_computing_structure_solution 'SHELXS-97 (Sheldrick, 2008)'
_diffrn_ambient_temperature 103(2)
_diffrn_detector_area_resol_mean '24 \um'
_diffrn_measured_fraction_theta_full 0.999
_diffrn_measured_fraction_theta_max 0.999
_diffrn_measurement_device_type 'Bruker APEX-II CCD Ultra'
_diffrn_measurement_method '\w scans'
_diffrn_radiation_monochromator graphite
_diffrn_radiation_source 'rotating anode'
_diffrn_radiation_type MoK\a
_diffrn_radiation_wavelength 0.71073
_diffrn_reflns_av_R_equivalents 0.0243
_diffrn_reflns_av_sigmaI/netI 0.0151
_diffrn_reflns_limit_h_max 17
_diffrn_reflns_limit_h_min -17
_diffrn_reflns_limit_k_max 12
_diffrn_reflns_limit_k_min -12
_diffrn_reflns_limit_l_max 24
_diffrn_reflns_limit_l_min -24
_diffrn_reflns_number 30645
_diffrn_reflns_theta_full 30.61
_diffrn_reflns_theta_max 30.61
_diffrn_reflns_theta_min 2.40
_exptl_absorpt_coefficient_mu 0.213
_exptl_absorpt_correction_T_max 0.95355
_exptl_absorpt_correction_T_min 0.91012
_exptl_absorpt_correction_type numerical
_exptl_absorpt_process_details
;  
Bruker AXS (2003). SHELXTL. Version 6.14. 
Bruker AXS Inc., Madison, Wisconsin, USA.  
;
_exptl_crystal_colour colourless
_exptl_crystal_density_diffrn 1.229
_exptl_crystal_density_method 'not measured'
_exptl_crystal_description pinacoid
_exptl_crystal_F_000 720
_exptl_crystal_size_max 0.52
_exptl_crystal_size_mid 0.27
_exptl_crystal_size_min 0.25
_refine_diff_density_max 0.470
_refine_diff_density_min -0.227
_refine_diff_density_rms 0.057
_refine_ls_extinction_method none
_refine_ls_goodness_of_fit_ref 1.043
_refine_ls_hydrogen_treatment constr
_refine_ls_matrix_type full
_refine_ls_number_parameters 218
_refine_ls_number_reflns 5650
_refine_ls_number_restraints 0
_refine_ls_restrained_S_all 1.043
_refine_ls_R_factor_all 0.0365
_refine_ls_R_factor_gt 0.0351
_refine_ls_shift/su_max 0.001
_refine_ls_shift/su_mean 0.000
_refine_ls_structure_factor_coef Fsqd
_refine_ls_weighting_details 'calc w=1/[\s^2^(Fo^2^)+(0.0572P)^2^+0.5173P] where P=(Fo^2^+2Fc^2^)/3'
_refine_ls_weighting_scheme calc
_refine_ls_wR_factor_gt 0.0976
_refine_ls_wR_factor_ref 0.0991
_reflns_number_gt 5333
_reflns_number_total 5650
_reflns_threshold_expression I>2\s(I)
_cod_data_source_file jo101646u_si_002.cif
_cod_data_source_block Compound11b
_cod_depositor_comments
;
The following automatic conversions were performed:

'_symmetry_cell_setting' value 'Monoclinic' changed to 'monoclinic'
according to the built-in table from CIF Core dictionary named
'cif_core.dic' version 2.4.1 from 2010-06-29.

Automatic conversion script
Id: cif_fix_values 1646 2011-03-28 12:23:43Z adriana 
;
_cod_database_code 4025829

loop_
_symmetry_equiv_pos_as_xyz
'x, y, z'
'-x, y+1/2, -z+1/2'
'-x, -y, -z'
'x, -y-1/2, z-1/2'

loop_
_atom_site_label
_atom_site_type_symbol
_atom_site_fract_x
_atom_site_fract_y
_atom_site_fract_z
_atom_site_U_iso_or_equiv
_atom_site_adp_type
_atom_site_occupancy
_atom_site_symmetry_multiplicity
_atom_site_calc_flag
_atom_site_refinement_flags
_atom_site_disorder_assembly
_atom_site_disorder_group
Cl1 Cl 0.65462(2) 0.67580(2) 0.067410(14) 0.02797(7) Uani 1 1 d . . .
N1 N 0.75162(5) 0.34271(8) 0.07179(4) 0.01433(12) Uani 1 1 d . . .
C1 C 0.70237(6) 0.40228(9) 0.14289(4) 0.01445(13) Uani 1 1 d . . .
H1A H 0.7412 0.3548 0.1896 0.017 Uiso 1 1 calc R . .
N2 N 0.66352(7) 0.06044(10) 0.26787(5) 0.02818(17) Uani 1 1 d . . .
C2 C 0.58266(6) 0.35498(9) 0.14420(4) 0.01447(13) Uani 1 1 d . . .
H2A H 0.5426 0.4016 0.0986 0.017 Uiso 1 1 calc R . .
H2B H 0.5511 0.3951 0.1927 0.017 Uiso 1 1 calc R . .
C3 C 0.56732(6) 0.18058(8) 0.14126(4) 0.01360(13) Uani 1 1 d . . .
C4 C 0.62565(6) 0.12223(9) 0.06836(5) 0.01626(14) Uani 1 1 d . . .
H4A H 0.6234 0.0092 0.0673 0.020 Uiso 1 1 calc R . .
H4B H 0.5872 0.1604 0.0200 0.020 Uiso 1 1 calc R . .
C5 C 0.74324(6) 0.17553(9) 0.06967(5) 0.01652(14) Uani 1 1 d . . .
H5A H 0.7826 0.1323 0.1165 0.020 Uiso 1 1 calc R . .
H5B H 0.7783 0.1367 0.0223 0.020 Uiso 1 1 calc R . .
C6 C 0.71139(7) 0.57535(9) 0.15148(5) 0.01925(15) Uani 1 1 d . . .
H6A H 0.7890 0.6036 0.1593 0.023 Uiso 1 1 calc R . .
H6B H 0.6733 0.6077 0.1989 0.023 Uiso 1 1 calc R . .
C7 C 0.62105(7) 0.11273(9) 0.21287(5) 0.01819(15) Uani 1 1 d . . .
C8 C 0.86633(6) 0.38844(10) 0.06714(5) 0.01865(15) Uani 1 1 d . . .
H8A H 0.9085 0.3462 0.1129 0.022 Uiso 1 1 calc R . .
H8B H 0.8715 0.5012 0.0697 0.022 Uiso 1 1 calc R . .
C9 C 0.91522(6) 0.33310(9) -0.00767(5) 0.01550(14) Uani 1 1 d . . .
C10 C 0.87261(6) 0.38114(9) -0.08087(5) 0.01681(14) Uani 1 1 d . . .
H10A H 0.8124 0.4491 -0.0835 0.020 Uiso 1 1 calc R . .
C11 C 0.91742(7) 0.33052(10) -0.14990(5) 0.01877(15) Uani 1 1 d . . .
H11A H 0.8869 0.3637 -0.1992 0.023 Uiso 1 1 calc R . .
C12 C 1.00662(7) 0.23160(10) -0.14800(5) 0.02014(16) Uani 1 1 d . . .
C13 C 1.04934(7) 0.18435(10) -0.07499(6) 0.02160(16) Uani 1 1 d . . .
H13A H 1.1103 0.1177 -0.0723 0.026 Uiso 1 1 calc R . .
C14 C 1.00353(6) 0.23391(10) -0.00566(5) 0.01938(15) Uani 1 1 d . . .
H14A H 1.0331 0.1993 0.0436 0.023 Uiso 1 1 calc R . .
C15 C 1.05261(9) 0.17425(13) -0.22350(6) 0.0325(2) Uani 1 1 d . . .
H15A H 1.1262 0.1349 -0.2127 0.049 Uiso 1 1 calc R . .
H15B H 1.0552 0.2583 -0.2614 0.049 Uiso 1 1 calc R . .
H15C H 1.0063 0.0923 -0.2453 0.049 Uiso 1 1 calc R . .
C16 C 0.44831(6) 0.12966(9) 0.13869(4) 0.01397(13) Uani 1 1 d . . .
C17 C 0.42452(6) -0.02696(9) 0.14127(4) 0.01665(14) Uani 1 1 d . . .
H17A H 0.4821 -0.0990 0.1461 0.020 Uiso 1 1 calc R . .
C18 C 0.31740(7) -0.07776(10) 0.13683(5) 0.01936(15) Uani 1 1 d . . .
H18A H 0.3022 -0.1841 0.1386 0.023 Uiso 1 1 calc R . .
C19 C 0.23255(7) 0.02704(11) 0.12980(5) 0.02126(16) Uani 1 1 d . . .
H19A H 0.1594 -0.0075 0.1262 0.026 Uiso 1 1 calc R . .
C20 C 0.25542(7) 0.18235(10) 0.12803(5) 0.02102(16) Uani 1 1 d . . .
H20A H 0.1976 0.2541 0.1238 0.025 Uiso 1 1 calc R . .
C21 C 0.36293(6) 0.23384(9) 0.13249(5) 0.01760(15) Uani 1 1 d . . .
H21A H 0.3778 0.3403 0.1313 0.021 Uiso 1 1 calc R . .

loop_
_atom_site_aniso_label
_atom_site_aniso_U_11
_atom_site_aniso_U_22
_atom_site_aniso_U_33
_atom_site_aniso_U_23
_atom_site_aniso_U_13
_atom_site_aniso_U_12
Cl1 0.03584(13) 0.01580(11) 0.03240(13) 0.00561(7) 0.00313(9) 0.00033(7)
N1 0.0143(3) 0.0132(3) 0.0157(3) -0.0018(2) 0.0038(2) -0.0031(2)
C1 0.0163(3) 0.0134(3) 0.0138(3) -0.0012(2) 0.0022(2) -0.0029(2)
N2 0.0297(4) 0.0263(4) 0.0279(4) 0.0088(3) -0.0069(3) -0.0095(3)
C2 0.0155(3) 0.0127(3) 0.0154(3) -0.0014(2) 0.0030(2) -0.0023(2)
C3 0.0144(3) 0.0131(3) 0.0134(3) 0.0002(2) 0.0015(2) -0.0020(2)
C4 0.0172(3) 0.0144(3) 0.0176(3) -0.0032(2) 0.0050(2) -0.0035(3)
C5 0.0158(3) 0.0136(3) 0.0205(3) -0.0017(2) 0.0046(3) -0.0016(2)
C6 0.0230(4) 0.0150(3) 0.0200(3) -0.0032(3) 0.0044(3) -0.0049(3)
C7 0.0178(3) 0.0171(3) 0.0197(3) 0.0020(3) 0.0005(3) -0.0056(3)
C8 0.0149(3) 0.0227(4) 0.0186(3) -0.0034(3) 0.0032(3) -0.0058(3)
C9 0.0127(3) 0.0156(3) 0.0183(3) -0.0001(2) 0.0022(2) -0.0033(2)
C10 0.0147(3) 0.0152(3) 0.0207(3) 0.0019(3) 0.0021(3) -0.0004(2)
C11 0.0185(3) 0.0196(4) 0.0183(3) 0.0015(3) 0.0020(3) -0.0043(3)
C12 0.0170(3) 0.0196(4) 0.0242(4) -0.0060(3) 0.0055(3) -0.0057(3)
C13 0.0142(3) 0.0191(4) 0.0316(4) -0.0029(3) 0.0022(3) 0.0011(3)
C14 0.0148(3) 0.0202(4) 0.0229(4) 0.0021(3) -0.0012(3) -0.0006(3)
C15 0.0286(5) 0.0386(6) 0.0312(5) -0.0156(4) 0.0103(4) -0.0051(4)
C16 0.0146(3) 0.0156(3) 0.0118(3) -0.0004(2) 0.0017(2) -0.0031(2)
C17 0.0179(3) 0.0156(3) 0.0165(3) 0.0004(3) 0.0010(2) -0.0032(3)
C18 0.0207(4) 0.0188(4) 0.0184(3) 0.0011(3) 0.0000(3) -0.0073(3)
C19 0.0167(3) 0.0260(4) 0.0210(4) 0.0020(3) -0.0005(3) -0.0065(3)
C20 0.0155(3) 0.0232(4) 0.0243(4) 0.0015(3) 0.0005(3) -0.0012(3)
C21 0.0162(3) 0.0171(3) 0.0196(3) -0.0001(3) 0.0019(3) -0.0018(3)

loop_
_atom_type_symbol
_atom_type_description
_atom_type_scat_dispersion_real
_atom_type_scat_dispersion_imag
_atom_type_scat_source
C C 0.0033 0.0016 'International Tables Vol C Tables 4.2.6.8 and 6.1.1.4'
H H 0.0000 0.0000 'International Tables Vol C Tables 4.2.6.8 and 6.1.1.4'
N N 0.0061 0.0033 'International Tables Vol C Tables 4.2.6.8 and 6.1.1.4'
Cl Cl 0.1484 0.1585 'International Tables Vol C Tables 4.2.6.8 and 6.1.1.4'

loop_
_geom_angle_atom_site_label_1
_geom_angle_atom_site_label_2
_geom_angle_atom_site_label_3
_geom_angle
_geom_angle_site_symmetry_1
_geom_angle_site_symmetry_3
_geom_angle_publ_flag
C5 N1 C1 110.07(6) . . ?
C5 N1 C8 109.65(6) . . ?
C1 N1 C8 112.09(6) . . ?
N1 C1 C6 113.59(6) . . ?
N1 C1 C2 110.19(6) . . ?
C6 C1 C2 109.47(6) . . ?
N1 C1 H1A 107.8 . . ?
C6 C1 H1A 107.8 . . ?
C2 C1 H1A 107.8 . . ?
C1 C2 C3 112.61(6) . . ?
C1 C2 H2A 109.1 . . ?
C3 C2 H2A 109.1 . . ?
C1 C2 H2B 109.1 . . ?
C3 C2 H2B 109.1 . . ?
H2A C2 H2B 107.8 . . ?
C7 C3 C16 107.52(6) . . ?
C7 C3 C2 108.66(6) . . ?
C16 C3 C2 113.95(6) . . ?
C7 C3 C4 108.63(6) . . ?
C16 C3 C4 110.88(6) . . ?
C2 C3 C4 107.08(6) . . ?
C5 C4 C3 111.11(6) . . ?
C5 C4 H4A 109.4 . . ?
C3 C4 H4A 109.4 . . ?
C5 C4 H4B 109.4 . . ?
C3 C4 H4B 109.4 . . ?
H4A C4 H4B 108.0 . . ?
N1 C5 C4 111.86(6) . . ?
N1 C5 H5A 109.2 . . ?
C4 C5 H5A 109.2 . . ?
N1 C5 H5B 109.2 . . ?
C4 C5 H5B 109.2 . . ?
H5A C5 H5B 107.9 . . ?
C1 C6 Cl1 112.68(6) . . ?
C1 C6 H6A 109.1 . . ?
Cl1 C6 H6A 109.1 . . ?
C1 C6 H6B 109.1 . . ?
Cl1 C6 H6B 109.1 . . ?
H6A C6 H6B 107.8 . . ?
N2 C7 C3 179.34(9) . . ?
N1 C8 C9 111.96(6) . . ?
N1 C8 H8A 109.2 . . ?
C9 C8 H8A 109.2 . . ?
N1 C8 H8B 109.2 . . ?
C9 C8 H8B 109.2 . . ?
H8A C8 H8B 107.9 . . ?
C14 C9 C10 118.38(7) . . ?
C14 C9 C8 121.18(7) . . ?
C10 C9 C8 120.44(7) . . ?
C11 C10 C9 120.63(7) . . ?
C11 C10 H10A 119.7 . . ?
C9 C10 H10A 119.7 . . ?
C10 C11 C12 121.08(8) . . ?
C10 C11 H11A 119.5 . . ?
C12 C11 H11A 119.5 . . ?
C13 C12 C11 118.23(8) . . ?
C13 C12 C15 121.24(8) . . ?
C11 C12 C15 120.50(9) . . ?
C12 C13 C14 120.67(8) . . ?
C12 C13 H13A 119.7 . . ?
C14 C13 H13A 119.7 . . ?
C9 C14 C13 121.00(8) . . ?
C9 C14 H14A 119.5 . . ?
C13 C14 H14A 119.5 . . ?
C12 C15 H15A 109.5 . . ?
C12 C15 H15B 109.5 . . ?
H15A C15 H15B 109.5 . . ?
C12 C15 H15C 109.5 . . ?
H15A C15 H15C 109.5 . . ?
H15B C15 H15C 109.5 . . ?
C21 C16 C17 118.97(7) . . ?
C21 C16 C3 122.03(7) . . ?
C17 C16 C3 118.99(7) . . ?
C18 C17 C16 120.63(7) . . ?
C18 C17 H17A 119.7 . . ?
C16 C17 H17A 119.7 . . ?
C17 C18 C19 120.05(8) . . ?
C17 C18 H18A 120.0 . . ?
C19 C18 H18A 120.0 . . ?
C20 C19 C18 119.66(7) . . ?
C20 C19 H19A 120.2 . . ?
C18 C19 H19A 120.2 . . ?
C19 C20 C21 120.46(8) . . ?
C19 C20 H20A 119.8 . . ?
C21 C20 H20A 119.8 . . ?
C16 C21 C20 120.23(7) . . ?
C16 C21 H21A 119.9 . . ?
C20 C21 H21A 119.9 . . ?

loop_
_geom_bond_atom_site_label_1
_geom_bond_atom_site_label_2
_geom_bond_distance
_geom_bond_site_symmetry_2
_geom_bond_publ_flag
Cl1 C6 1.7957(9) . ?
N1 C5 1.4673(10) . ?
N1 C1 1.4698(9) . ?
N1 C8 1.4731(10) . ?
C1 C6 1.5255(11) . ?
C1 C2 1.5319(10) . ?
C1 H1A 1.0000 . ?
N2 C7 1.1481(12) . ?
C2 C3 1.5387(10) . ?
C2 H2A 0.9900 . ?
C2 H2B 0.9900 . ?
C3 C7 1.4860(11) . ?
C3 C16 1.5304(10) . ?
C3 C4 1.5444(10) . ?
C4 C5 1.5204(11) . ?
C4 H4A 0.9900 . ?
C4 H4B 0.9900 . ?
C5 H5A 0.9900 . ?
C5 H5B 0.9900 . ?
C6 H6A 0.9900 . ?
C6 H6B 0.9900 . ?
C8 C9 1.5090(11) . ?
C8 H8A 0.9900 . ?
C8 H8B 0.9900 . ?
C9 C14 1.3907(11) . ?
C9 C10 1.3959(11) . ?
C10 C11 1.3896(11) . ?
C10 H10A 0.9500 . ?
C11 C12 1.3978(12) . ?
C11 H11A 0.9500 . ?
C12 C13 1.3915(13) . ?
C12 C15 1.5097(12) . ?
C13 C14 1.3964(12) . ?
C13 H13A 0.9500 . ?
C14 H14A 0.9500 . ?
C15 H15A 0.9800 . ?
C15 H15B 0.9800 . ?
C15 H15C 0.9800 . ?
C16 C21 1.3924(11) . ?
C16 C17 1.4029(10) . ?
C17 C18 1.3908(11) . ?
C17 H17A 0.9500 . ?
C18 C19 1.3918(12) . ?
C18 H18A 0.9500 . ?
C19 C20 1.3889(12) . ?
C19 H19A 0.9500 . ?
C20 C21 1.3974(11) . ?
C20 H20A 0.9500 . ?
C21 H21A 0.9500 . ?

loop_
_geom_torsion_atom_site_label_1
_geom_torsion_atom_site_label_2
_geom_torsion_atom_site_label_3
_geom_torsion_atom_site_label_4
_geom_torsion
_geom_torsion_site_symmetry_1
_geom_torsion_site_symmetry_2
_geom_torsion_site_symmetry_3
_geom_torsion_site_symmetry_4
_geom_torsion_publ_flag
C5 N1 C1 C6 177.78(7) . . . . ?
C8 N1 C1 C6 55.47(9) . . . . ?
C5 N1 C1 C2 -58.98(8) . . . . ?
C8 N1 C1 C2 178.70(6) . . . . ?
N1 C1 C2 C3 58.16(8) . . . . ?
C6 C1 C2 C3 -176.24(6) . . . . ?
C1 C2 C3 C7 62.79(8) . . . . ?
C1 C2 C3 C16 -177.36(6) . . . . ?
C1 C2 C3 C4 -54.38(8) . . . . ?
C7 C3 C4 C5 -63.35(8) . . . . ?
C16 C3 C4 C5 178.71(6) . . . . ?
C2 C3 C4 C5 53.84(8) . . . . ?
C1 N1 C5 C4 60.36(8) . . . . ?
C8 N1 C5 C4 -175.89(6) . . . . ?
C3 C4 C5 N1 -58.75(8) . . . . ?
N1 C1 C6 Cl1 55.81(8) . . . . ?
C2 C1 C6 Cl1 -67.82(7) . . . . ?
C5 N1 C8 C9 60.00(9) . . . . ?
C1 N1 C8 C9 -177.44(6) . . . . ?
N1 C8 C9 C14 -119.08(8) . . . . ?
N1 C8 C9 C10 61.11(10) . . . . ?
C14 C9 C10 C11 0.15(11) . . . . ?
C8 C9 C10 C11 179.97(7) . . . . ?
C9 C10 C11 C12 -0.57(12) . . . . ?
C10 C11 C12 C13 0.27(12) . . . . ?
C10 C11 C12 C15 178.38(8) . . . . ?
C11 C12 C13 C14 0.45(12) . . . . ?
C15 C12 C13 C14 -177.65(8) . . . . ?
C10 C9 C14 C13 0.57(12) . . . . ?
C8 C9 C14 C13 -179.25(7) . . . . ?
C12 C13 C14 C9 -0.88(13) . . . . ?
C7 C3 C16 C21 125.89(8) . . . . ?
C2 C3 C16 C21 5.39(10) . . . . ?
C4 C3 C16 C21 -115.49(8) . . . . ?
C7 C3 C16 C17 -55.24(9) . . . . ?
C2 C3 C16 C17 -175.73(6) . . . . ?
C4 C3 C16 C17 63.38(9) . . . . ?
C21 C16 C17 C18 0.72(11) . . . . ?
C3 C16 C17 C18 -178.18(7) . . . . ?
C16 C17 C18 C19 -0.05(12) . . . . ?
C17 C18 C19 C20 -0.62(12) . . . . ?
C18 C19 C20 C21 0.62(13) . . . . ?
C17 C16 C21 C20 -0.72(11) . . . . ?
C3 C16 C21 C20 178.15(7) . . . . ?
C19 C20 C21 C16 0.06(13) . . . . ?
